data_7113409
loop_
_publ_author_name
'Stephan Scholer'
'Maike H. Wahl'
'Nicole I. C. Wurster'
'Arik Puls'
'Christof Hattig'
'Gerald Dyker'

_publ_section_title
;
 Bidentate cycloimidate palladium complexes with aliphatic and aromatic
 anagostic bonds
;
_journal_name_full Chem.Commun.
_journal_page_first 5909
_journal_paper_doi 10.1039/C4CC01060D
_journal_volume 50
_journal_year 2014
_chemical_formula_moiety 'C31 H30 Cl2 N2 O4 Pd, C H2 Cl2'
_chemical_formula_sum 'C32 H32 Cl4 N2 O4 Pd'
_chemical_formula_weight 756.79
_chemical_name_systematic
;
 ?
;
_space_group_crystal_system monoclinic
_space_group_IT_number 14
_space_group_name_Hall '-P 2ybc'
_space_group_name_H-M_alt 'P 1 21/c 1'
_symmetry_space_group_name_Hall '-P 2ybc'
_symmetry_space_group_name_H-M 'P 1 21/c 1'
_atom_sites_solution_hydrogens geom
_atom_sites_solution_primary direct
_audit_creation_date 2013-11-19
_audit_creation_method
;
Olex2 1.2-alpha
(compiled 2013.11.15 svn.r2834 for OlexSys, GUI svn.r4709)
;
_cell_angle_alpha 90
_cell_angle_beta 90.2215(6)
_cell_angle_gamma 90
_cell_formula_units_Z 4
_cell_length_a 10.82920(7)
_cell_length_b 19.22488(15)
_cell_length_c 15.69535(10)
_cell_measurement_reflns_used 1200
_cell_measurement_temperature 240(2)
_cell_measurement_theta_max 73.850
_cell_measurement_theta_min 3.756
_cell_volume 3267.59(4)
_computing_cell_refinement
;
CrysAlisPro, Agilent Technologies,
Version 1.171.36.20 (release 27-06-2012 CrysAlis171 .NET)
(compiled Jul 11 2012,15:38:31)
;
_computing_data_collection
;
CrysAlisPro, Agilent Technologies,
Version 1.171.36.20 (release 27-06-2012 CrysAlis171 .NET)
(compiled Jul 11 2012,15:38:31)
;
_computing_data_reduction
;
CrysAlisPro, Agilent Technologies,
Version 1.171.36.20 (release 27-06-2012 CrysAlis171 .NET)
(compiled Jul 11 2012,15:38:31)
;
_computing_molecular_graphics 'Olex2 (Dolomanov et al., 2009)'
_computing_publication_material 'Olex2 (Dolomanov et al., 2009)'
_computing_structure_refinement 'ShelXL (Sheldrick, 2008)'
_computing_structure_solution 'ShelXS (Sheldrick, 2008)'
_diffrn_ambient_temperature 240(2)
_diffrn_measured_fraction_theta_full 1.000
_diffrn_measured_fraction_theta_max 0.993
_diffrn_measurement_device_type 'SuperNova, Single source at offset), Atlas'
_diffrn_measurement_method '\w scans'
_diffrn_radiation_type CuK\a
_diffrn_radiation_wavelength 1.54184
_diffrn_reflns_av_R_equivalents 0.0483
_diffrn_reflns_av_unetI/netI 0.0198
_diffrn_reflns_Laue_measured_fraction_full 1.000
_diffrn_reflns_Laue_measured_fraction_max 0.993
_diffrn_reflns_limit_h_max 13
_diffrn_reflns_limit_h_min -13
_diffrn_reflns_limit_k_max 19
_diffrn_reflns_limit_k_min -23
_diffrn_reflns_limit_l_max 19
_diffrn_reflns_limit_l_min -19
_diffrn_reflns_number 60958
_diffrn_reflns_point_group_measured_fraction_full 1.000
_diffrn_reflns_point_group_measured_fraction_max 0.993
_diffrn_reflns_theta_full 67.684
_diffrn_reflns_theta_max 74.942
_diffrn_reflns_theta_min 3.635
_diffrn_source 'SuperNova (Cu) X-ray Source'
_exptl_absorpt_coefficient_mu 7.910
_exptl_absorpt_correction_T_max 0.622
_exptl_absorpt_correction_T_min 0.445
_exptl_absorpt_correction_type multi-scan
_exptl_absorpt_process_details
;
CrysAlisPro, Agilent Technologies,
Version 1.171.36.20 (release 27-06-2012 CrysAlis171 .NET)
(compiled Jul 11 2012,15:38:31)
Empirical absorption correction using spherical harmonics,
 implemented in SCALE3 ABSPACK scaling algorithm.
;
_exptl_crystal_colour orange
_exptl_crystal_density_diffrn 1.538
_exptl_crystal_description prism
_exptl_crystal_F_000 1536
_exptl_crystal_size_max 0.12
_exptl_crystal_size_mid 0.10
_exptl_crystal_size_min 0.06
_refine_diff_density_max 0.755
_refine_diff_density_min -0.735
_refine_diff_density_rms 0.072
_refine_ls_extinction_method none
_refine_ls_goodness_of_fit_ref 1.020
_refine_ls_hydrogen_treatment mixed
_refine_ls_matrix_type full
_refine_ls_number_parameters 392
_refine_ls_number_reflns 6673
_refine_ls_number_restraints 0
_refine_ls_restrained_S_all 1.020
_refine_ls_R_factor_all 0.0338
_refine_ls_R_factor_gt 0.0310
_refine_ls_shift/su_max 0.001
_refine_ls_shift/su_mean 0.000
_refine_ls_structure_factor_coef Fsqd
_refine_ls_weighting_details 'w=1/[\s^2^(Fo^2^)+(0.0483P)^2^+2.4542P] where P=(Fo^2^+2Fc^2^)/3'
_refine_ls_weighting_scheme calc
_refine_ls_wR_factor_gt 0.0817
_refine_ls_wR_factor_ref 0.0843
_reflns_Friedel_coverage 0.000
_reflns_number_gt 6165
_reflns_number_total 6673
_reflns_threshold_expression 'I > 2\s(I)'
_cod_data_source_file c4cc01060d2.cif
_cod_data_source_block ssa423
_cod_database_code 7113409
_shelxl_version_number 2013-4
_shelx_space_group_comment
;
The symmetry employed for this shelxl refinement is uniquely defined
by the following loop, which should always be used as a source of
symmetry information in preference to the above space-group names.
They are only intended as comments.
;
_olex2_refinement_description
;
1. Fixed Uiso
 At 1.2 times of:
  All C(H) groups, All C(H,H) groups
 At 1.5 times of:
  All C(H,H,H) groups
2.a Secondary CH2 refined with riding coordinates:
 C24(H24A,H24B), C33(H33A,H33B)
2.b Aromatic/amide H refined with riding coordinates:
 C3(H3), C4(H4), C5(H5), C6(H6), C10(H10), C11(H11), C13(H13), C14(H14),
 C16(H16), C17(H17), C19(H19), C20(H20), C26(H26), C27(H27), C28(H28), C29(H29)
2.c Idealised Me refined as rotating group:
 C21(H21A,H21B,H21C), C22(H22A,H22B,H22C), C31(H31A,H31B,H31C), C32(H32A,H32B,
 H32C)
;

loop_
_space_group_symop_operation_xyz
'x, y, z'
'-x, y+1/2, -z+1/2'
'-x, -y, -z'
'x, -y-1/2, z-1/2'

loop_
_atom_site_label
_atom_site_type_symbol
_atom_site_fract_x
_atom_site_fract_y
_atom_site_fract_z
_atom_site_U_iso_or_equiv
_atom_site_adp_type
_atom_site_occupancy
_atom_site_site_symmetry_order
_atom_site_calc_flag
_atom_site_refinement_flags_posn
N1 N 0.13216(17) 0.53781(10) 0.26455(11) 0.0288(4) Uani 1 1 d .
C1 C 0.2457(2) 0.55184(11) 0.24822(14) 0.0270(4) Uani 1 1 d .
Pd1 Pd -0.00606(2) 0.55390(2) 0.17767(2) 0.02795(7) Uani 1 1 d .
O1 O 0.32961(14) 0.55803(8) 0.31060(10) 0.0318(3) Uani 1 1 d .
Cl2 Cl -0.16324(5) 0.57115(3) 0.08201(4) 0.04194(14) Uani 1 1 d .
O2 O -0.0614(2) 0.43148(12) 0.32292(13) 0.0578(6) Uani 1 1 d .
C2 C 0.3056(2) 0.56144(11) 0.16538(14) 0.0280(4) Uani 1 1 d .
N2 N -0.03978(19) 0.44913(10) 0.17474(14) 0.0341(4) Uani 1 1 d .
C3 C 0.2602(2) 0.56070(13) 0.08263(15) 0.0343(5) Uani 1 1 d .
H3 H 0.1758 0.5534 0.0718 0.041 Uiso 1 1 calc R
O3 O 0.6312(2) 0.83392(11) 0.37702(15) 0.0584(5) Uani 1 1 d .
Cl3 Cl 0.03173(7) 0.67034(3) 0.18394(5) 0.05021(16) Uani 1 1 d .
O4 O 0.6860(3) 0.32680(14) 0.4119(2) 0.0849(8) Uani 1 1 d .
C4 C 0.3420(2) 0.57098(14) 0.01642(16) 0.0398(5) Uani 1 1 d .
H4 H 0.3129 0.5709 -0.0401 0.048 Uiso 1 1 calc R
C5 C 0.4667(2) 0.58146(14) 0.03261(16) 0.0407(6) Uani 1 1 d .
H5 H 0.5208 0.5891 -0.0131 0.049 Uiso 1 1 calc R
C6 C 0.5127(2) 0.58088(14) 0.11475(16) 0.0389(5) Uani 1 1 d .
H6 H 0.5974 0.5873 0.1253 0.047 Uiso 1 1 calc R
C7 C 0.4309(2) 0.57065(12) 0.18132(14) 0.0297(4) Uani 1 1 d .
C8 C 0.4563(2) 0.56796(13) 0.27597(15) 0.0322(5) Uani 1 1 d .
C9 C 0.5051(2) 0.63744(14) 0.30813(15) 0.0341(5) Uani 1 1 d .
C10 C 0.6261(2) 0.65637(15) 0.28996(19) 0.0453(6) Uani 1 1 d .
H10 H 0.6780 0.6244 0.2623 0.054 Uiso 1 1 calc R
C11 C 0.6717(2) 0.72132(15) 0.31181(19) 0.0463(6) Uani 1 1 d .
H11 H 0.7535 0.7334 0.2985 0.056 Uiso 1 1 calc R
C12 C 0.5965(3) 0.76807(14) 0.35313(17) 0.0430(6) Uani 1 1 d .
C13 C 0.4774(3) 0.74912(16) 0.3744(2) 0.0553(8) Uani 1 1 d .
H13 H 0.4270 0.7802 0.4046 0.066 Uiso 1 1 calc R
C14 C 0.4321(3) 0.68443(15) 0.35119(19) 0.0474(6) Uani 1 1 d .
H14 H 0.3505 0.6724 0.3650 0.057 Uiso 1 1 calc R
C15 C 0.5295(2) 0.50512(14) 0.30641(16) 0.0371(5) Uani 1 1 d .
C16 C 0.5380(3) 0.44545(14) 0.2581(2) 0.0502(7) Uani 1 1 d .
H16 H 0.5079 0.4457 0.2019 0.060 Uiso 1 1 calc R
C17 C 0.5906(3) 0.38442(16) 0.2911(2) 0.0596(8) Uani 1 1 d .
H17 H 0.5955 0.3442 0.2571 0.072 Uiso 1 1 calc R
C18 C 0.6348(3) 0.38364(17) 0.3728(2) 0.0586(8) Uani 1 1 d .
C19 C 0.6289(4) 0.44299(18) 0.4205(2) 0.0663(10) Uani 1 1 d .
H19 H 0.6608 0.4428 0.4763 0.080 Uiso 1 1 calc R
C20 C 0.5770(3) 0.50324(17) 0.3885(2) 0.0536(7) Uani 1 1 d .
H20 H 0.5738 0.5433 0.4227 0.064 Uiso 1 1 calc R
C21 C 0.7442(3) 0.85996(19) 0.3471(3) 0.0708(10) Uani 1 1 d .
H21A H 0.7435 0.8603 0.2853 0.106 Uiso 1 1 calc GR
H21B H 0.8110 0.8306 0.3673 0.106 Uiso 1 1 calc GR
H21C H 0.7560 0.9070 0.3681 0.106 Uiso 1 1 calc GR
C22 C 0.6722(4) 0.2609(2) 0.3722(4) 0.0973(17) Uani 1 1 d .
H22A H 0.7110 0.2618 0.3166 0.146 Uiso 1 1 calc GR
H22B H 0.5850 0.2504 0.3657 0.146 Uiso 1 1 calc GR
H22C H 0.7111 0.2255 0.4072 0.146 Uiso 1 1 calc GR
C24 C -0.0457(2) 0.50203(16) 0.34924(17) 0.0470(6) Uani 1 1 d .
H24A H -0.0832 0.5080 0.4055 0.056 Uiso 1 1 calc R
H24B H -0.0901 0.5323 0.3093 0.056 Uiso 1 1 calc R
C25 C -0.0597(2) 0.40839(14) 0.24273(18) 0.0432(6) Uani 1 1 d .
C26 C -0.0805(3) 0.33737(16) 0.2341(2) 0.0590(8) Uani 1 1 d .
H26 H -0.0925 0.3095 0.2826 0.071 Uiso 1 1 calc R
C27 C -0.0834(3) 0.30837(16) 0.1550(3) 0.0636(9) Uani 1 1 d .
H27 H -0.0990 0.2606 0.1485 0.076 Uiso 1 1 calc R
C28 C -0.0632(3) 0.34977(15) 0.0842(2) 0.0546(7) Uani 1 1 d .
H28 H -0.0643 0.3308 0.0290 0.066 Uiso 1 1 calc R
C29 C -0.0417(2) 0.41865(14) 0.09703(18) 0.0412(6) Uani 1 1 d .
H29 H -0.0274 0.4468 0.0491 0.049 Uiso 1 1 calc R
C30 C 0.0891(2) 0.52532(13) 0.35383(14) 0.0355(5) Uani 1 1 d .
C31 C 0.0916(3) 0.59351(16) 0.40368(17) 0.0481(6) Uani 1 1 d .
H31A H 0.1757 0.6108 0.4065 0.072 Uiso 1 1 calc GR
H31B H 0.0612 0.5855 0.4609 0.072 Uiso 1 1 calc GR
H31C H 0.0396 0.6275 0.3753 0.072 Uiso 1 1 calc GR
C32 C 0.1656(3) 0.46798(16) 0.39707(17) 0.0456(6) Uani 1 1 d .
H32A H 0.1682 0.4274 0.3605 0.068 Uiso 1 1 calc GR
H32B H 0.1279 0.4556 0.4510 0.068 Uiso 1 1 calc GR
H32C H 0.2489 0.4847 0.4071 0.068 Uiso 1 1 calc GR
Cl1 Cl 0.11188(12) 0.29315(5) 0.49414(9) 0.1006(4) Uani 1 1 d .
Cl4 Cl 0.34667(10) 0.30529(7) 0.41094(10) 0.1033(4) Uani 1 1 d .
C33 C 0.2248(4) 0.2520(2) 0.4353(3) 0.0866(13) Uani 1 1 d .
H33A H 0.2555 0.2118 0.4675 0.104 Uiso 1 1 calc R
H33B H 0.1880 0.2346 0.3822 0.104 Uiso 1 1 calc R

loop_
_atom_site_aniso_label
_atom_site_aniso_U_11
_atom_site_aniso_U_22
_atom_site_aniso_U_33
_atom_site_aniso_U_23
_atom_site_aniso_U_13
_atom_site_aniso_U_12
N1 0.0252(9) 0.0298(10) 0.0312(9) 0.0026(7) 0.0050(7) -0.0015(8)
C1 0.0250(10) 0.0245(11) 0.0316(10) -0.0007(8) 0.0005(8) -0.0003(8)
Pd1 0.02069(9) 0.02557(11) 0.03761(10) 0.00124(6) 0.00290(6) -0.00228(5)
O1 0.0237(8) 0.0398(10) 0.0319(8) -0.0008(6) 0.0004(6) -0.0024(6)
Cl2 0.0269(3) 0.0407(3) 0.0581(3) 0.0002(3) -0.0078(2) 0.0036(2)
O2 0.0624(13) 0.0582(13) 0.0530(11) 0.0125(10) 0.0084(10) -0.0294(11)
C2 0.0255(10) 0.0262(11) 0.0323(11) -0.0008(8) 0.0051(8) -0.0017(8)
N2 0.0257(9) 0.0273(11) 0.0495(12) 0.0029(8) 0.0011(8) -0.0029(7)
C3 0.0267(11) 0.0408(14) 0.0354(11) 0.0005(9) -0.0002(9) -0.0033(9)
O3 0.0582(13) 0.0440(12) 0.0731(14) -0.0173(10) 0.0085(10) -0.0151(10)
Cl3 0.0521(4) 0.0280(3) 0.0704(4) 0.0005(3) -0.0101(3) -0.0048(3)
O4 0.0712(17) 0.0543(16) 0.129(2) 0.0313(15) -0.0066(16) 0.0163(13)
C4 0.0408(13) 0.0448(15) 0.0338(11) 0.0000(10) 0.0049(10) -0.0014(11)
C5 0.0364(13) 0.0439(15) 0.0421(12) -0.0009(11) 0.0155(10) -0.0027(11)
C6 0.0268(11) 0.0429(15) 0.0470(13) -0.0025(11) 0.0081(10) -0.0026(10)
C7 0.0248(10) 0.0273(11) 0.0370(11) -0.0025(9) 0.0024(8) -0.0001(9)
C8 0.0226(10) 0.0364(13) 0.0375(11) -0.0021(9) 0.0024(8) -0.0019(9)
C9 0.0281(11) 0.0352(13) 0.0388(11) -0.0009(10) -0.0030(9) -0.0017(9)
C10 0.0295(12) 0.0407(15) 0.0656(16) -0.0091(12) 0.0042(11) -0.0017(11)
C11 0.0323(13) 0.0459(16) 0.0606(16) -0.0059(13) 0.0002(11) -0.0081(11)
C12 0.0463(14) 0.0363(14) 0.0465(13) -0.0047(11) -0.0005(11) -0.0076(11)
C13 0.0498(16) 0.0461(17) 0.0702(19) -0.0203(14) 0.0159(14) -0.0068(13)
C14 0.0379(13) 0.0451(16) 0.0593(16) -0.0111(13) 0.0126(12) -0.0062(12)
C15 0.0256(11) 0.0361(14) 0.0495(13) 0.0023(11) -0.0021(9) -0.0011(10)
C16 0.0493(17) 0.0408(17) 0.0606(17) -0.0058(12) -0.0041(13) 0.0071(12)
C17 0.0554(18) 0.0390(17) 0.084(2) -0.0035(15) 0.0030(16) 0.0073(14)
C18 0.0397(15) 0.0435(18) 0.092(2) 0.0172(16) -0.0016(15) 0.0063(13)
C19 0.066(2) 0.063(2) 0.070(2) 0.0154(16) -0.0226(17) 0.0051(16)
C20 0.0579(18) 0.0471(17) 0.0558(16) -0.0004(13) -0.0176(13) 0.0048(14)
C21 0.0561(19) 0.049(2) 0.107(3) -0.0107(19) 0.0024(18) -0.0233(16)
C22 0.075(3) 0.047(2) 0.170(5) 0.039(3) 0.038(3) 0.0233(19)
C24 0.0390(14) 0.0590(18) 0.0433(13) 0.0035(12) 0.0165(11) -0.0078(13)
C25 0.0309(12) 0.0372(14) 0.0617(16) 0.0101(12) 0.0041(11) -0.0089(10)
C26 0.0525(17) 0.0401(17) 0.085(2) 0.0159(16) 0.0037(15) -0.0097(13)
C27 0.0564(19) 0.0288(15) 0.106(3) 0.0013(16) -0.0021(18) -0.0029(13)
C28 0.0508(16) 0.0363(16) 0.077(2) -0.0115(14) -0.0038(14) 0.0064(13)
C29 0.0368(13) 0.0314(14) 0.0554(14) -0.0021(11) -0.0011(11) 0.0019(10)
C30 0.0357(12) 0.0390(14) 0.0317(11) 0.0021(10) 0.0095(9) -0.0028(10)
C31 0.0538(16) 0.0490(17) 0.0417(13) -0.0065(12) 0.0146(12) -0.0013(13)
C32 0.0503(15) 0.0470(16) 0.0395(13) 0.0116(11) 0.0065(11) -0.0011(13)
Cl1 0.1051(8) 0.0598(6) 0.1373(10) 0.0018(6) 0.0622(8) -0.0062(5)
Cl4 0.0658(6) 0.0941(8) 0.1503(11) 0.0079(8) 0.0238(7) -0.0013(6)
C33 0.095(3) 0.056(2) 0.109(3) -0.016(2) 0.028(3) -0.012(2)

loop_
_atom_type_symbol
_atom_type_description
_atom_type_scat_dispersion_real
_atom_type_scat_dispersion_imag
_atom_type_scat_source
C C 0.0181 0.0091 'International Tables Vol C Tables 4.2.6.8 and 6.1.1.4'
H H 0.0000 0.0000 'International Tables Vol C Tables 4.2.6.8 and 6.1.1.4'
N N 0.0311 0.0180 'International Tables Vol C Tables 4.2.6.8 and 6.1.1.4'
O O 0.0492 0.0322 'International Tables Vol C Tables 4.2.6.8 and 6.1.1.4'
Cl Cl 0.3639 0.7018 'International Tables Vol C Tables 4.2.6.8 and 6.1.1.4'
Pd Pd 0.1215 3.9337 'International Tables Vol C Tables 4.2.6.8 and 6.1.1.4'

loop_
_geom_angle_atom_site_label_1
_geom_angle_atom_site_label_2
_geom_angle_atom_site_label_3
_geom_angle
C1 N1 Pd1 122.24(15)
C1 N1 C30 121.46(19)
C30 N1 Pd1 114.72(14)
N1 C1 O1 121.3(2)
N1 C1 C2 129.0(2)
O1 C1 C2 109.60(19)
N1 Pd1 Cl2 179.02(5)
N1 Pd1 N2 89.78(8)
N1 Pd1 Cl3 89.36(6)
N2 Pd1 Cl2 89.75(6)
N2 Pd1 Cl3 178.81(6)
Cl3 Pd1 Cl2 91.09(2)
C1 O1 C8 111.61(17)
C25 O2 C24 125.9(2)
C3 C2 C1 132.2(2)
C3 C2 C7 120.8(2)
C7 C2 C1 106.94(19)
C25 N2 Pd1 125.84(18)
C25 N2 C29 117.5(2)
C29 N2 Pd1 116.64(17)
C2 C3 H3 120.8
C4 C3 C2 118.5(2)
C4 C3 H3 120.8
C12 O3 C21 118.4(2)
C18 O4 C22 118.3(3)
C3 C4 H4 119.7
C3 C4 C5 120.6(2)
C5 C4 H4 119.7
C4 C5 H5 119.4
C6 C5 C4 121.1(2)
C6 C5 H5 119.4
C5 C6 H6 120.8
C5 C6 C7 118.4(2)
C7 C6 H6 120.8
C2 C7 C8 110.29(19)
C6 C7 C2 120.6(2)
C6 C7 C8 129.1(2)
O1 C8 C7 101.44(17)
O1 C8 C9 108.08(18)
O1 C8 C15 105.28(18)
C7 C8 C9 111.0(2)
C7 C8 C15 115.4(2)
C15 C8 C9 114.39(19)
C10 C9 C8 119.2(2)
C14 C9 C8 122.6(2)
C14 C9 C10 118.1(2)
C9 C10 H10 119.3
C11 C10 C9 121.4(3)
C11 C10 H10 119.3
C10 C11 H11 120.2
C12 C11 C10 119.6(2)
C12 C11 H11 120.2
O3 C12 C11 124.6(2)
O3 C12 C13 115.6(3)
C11 C12 C13 119.7(3)
C12 C13 H13 119.9
C12 C13 C14 120.2(3)
C14 C13 H13 119.9
C9 C14 C13 120.9(3)
C9 C14 H14 119.5
C13 C14 H14 119.5
C16 C15 C8 121.6(2)
C16 C15 C20 117.7(3)
C20 C15 C8 120.2(2)
C15 C16 H16 119.3
C15 C16 C17 121.4(3)
C17 C16 H16 119.3
C16 C17 H17 120.2
C18 C17 C16 119.7(3)
C18 C17 H17 120.2
C17 C18 O4 124.6(3)
C19 C18 O4 116.1(3)
C19 C18 C17 119.2(3)
C18 C19 H19 119.3
C18 C19 C20 121.4(3)
C20 C19 H19 119.3
C15 C20 H20 119.7
C19 C20 C15 120.6(3)
C19 C20 H20 119.7
O3 C21 H21A 109.5
O3 C21 H21B 109.5
O3 C21 H21C 109.5
H21A C21 H21B 109.5
H21A C21 H21C 109.5
H21B C21 H21C 109.5
O4 C22 H22A 109.5
O4 C22 H22B 109.5
O4 C22 H22C 109.5
H22A C22 H22B 109.5
H22A C22 H22C 109.5
H22B C22 H22C 109.5
O2 C24 H24A 108.8
O2 C24 H24B 108.8
O2 C24 C30 113.9(2)
H24A C24 H24B 107.7
C30 C24 H24A 108.8
C30 C24 H24B 108.8
O2 C25 N2 124.0(2)
O2 C25 C26 114.5(3)
N2 C25 C26 121.5(3)
C25 C26 H26 120.2
C27 C26 C25 119.6(3)
C27 C26 H26 120.2
C26 C27 H27 120.2
C26 C27 C28 119.6(3)
C28 C27 H27 120.2
C27 C28 H28 121.0
C29 C28 C27 117.9(3)
C29 C28 H28 121.0
N2 C29 C28 123.9(3)
N2 C29 H29 118.1
C28 C29 H29 118.1
N1 C30 C24 107.69(19)
N1 C30 C31 109.7(2)
N1 C30 C32 111.04(19)
C24 C30 C32 108.9(2)
C31 C30 C24 106.9(2)
C31 C30 C32 112.4(2)
C30 C31 H31A 109.5
C30 C31 H31B 109.5
C30 C31 H31C 109.5
H31A C31 H31B 109.5
H31A C31 H31C 109.5
H31B C31 H31C 109.5
C30 C32 H32A 109.5
C30 C32 H32B 109.5
C30 C32 H32C 109.5
H32A C32 H32B 109.5
H32A C32 H32C 109.5
H32B C32 H32C 109.5
Cl1 C33 H33A 109.0
Cl1 C33 H33B 109.0
Cl4 C33 Cl1 113.1(2)
Cl4 C33 H33A 109.0
Cl4 C33 H33B 109.0
H33A C33 H33B 107.8

loop_
_geom_bond_atom_site_label_1
_geom_bond_atom_site_label_2
_geom_bond_distance
N1 C1 1.285(3)
N1 Pd1 2.0444(19)
N1 C30 1.498(3)
C1 O1 1.339(3)
C1 C2 1.467(3)
Pd1 Cl2 2.2894(6)
Pd1 N2 2.0475(19)
Pd1 Cl3 2.2777(7)
O1 C8 1.490(3)
O2 C24 1.428(4)
O2 C25 1.335(4)
C2 C3 1.387(3)
C2 C7 1.390(3)
N2 C25 1.342(3)
N2 C29 1.353(3)
C3 H3 0.9400
C3 C4 1.382(3)
O3 C12 1.373(3)
O3 C21 1.404(4)
O4 C18 1.370(4)
O4 C22 1.419(6)
C4 H4 0.9400
C4 C5 1.388(4)
C5 H5 0.9400
C5 C6 1.380(4)
C6 H6 0.9400
C6 C7 1.387(3)
C7 C8 1.511(3)
C8 C9 1.522(3)
C8 C15 1.521(3)
C9 C10 1.390(3)
C9 C14 1.379(4)
C10 H10 0.9400
C10 C11 1.386(4)
C11 H11 0.9400
C11 C12 1.377(4)
C12 C13 1.382(4)
C13 H13 0.9400
C13 C14 1.385(4)
C14 H14 0.9400
C15 C16 1.378(4)
C15 C20 1.385(4)
C16 H16 0.9400
C16 C17 1.402(4)
C17 H17 0.9400
C17 C18 1.367(5)
C18 C19 1.366(5)
C19 H19 0.9400
C19 C20 1.381(4)
C20 H20 0.9400
C21 H21A 0.9700
C21 H21B 0.9700
C21 H21C 0.9700
C22 H22A 0.9700
C22 H22B 0.9700
C22 H22C 0.9700
C24 H24A 0.9800
C24 H24B 0.9800
C24 C30 1.528(3)
C25 C26 1.390(4)
C26 H26 0.9400
C26 C27 1.361(5)
C27 H27 0.9400
C27 C28 1.385(5)
C28 H28 0.9400
C28 C29 1.359(4)
C29 H29 0.9400
C30 C31 1.527(4)
C30 C32 1.536(4)
C31 H31A 0.9700
C31 H31B 0.9700
C31 H31C 0.9700
C32 H32A 0.9700
C32 H32B 0.9700
C32 H32C 0.9700
Cl1 C33 1.727(4)
Cl4 C33 1.716(4)
C33 H33A 0.9800
C33 H33B 0.9800

loop_
_geom_torsion_atom_site_label_1
_geom_torsion_atom_site_label_2
_geom_torsion_atom_site_label_3
_geom_torsion_atom_site_label_4
_geom_torsion
N1 C1 O1 C8 174.8(2)
N1 C1 C2 C3 2.3(4)
N1 C1 C2 C7 -175.7(2)
C1 N1 C30 C24 -173.6(2)
C1 N1 C30 C31 70.4(3)
C1 N1 C30 C32 -54.4(3)
C1 O1 C8 C7 3.1(2)
C1 O1 C8 C9 119.9(2)
C1 O1 C8 C15 -117.5(2)
C1 C2 C3 C4 -179.4(2)
C1 C2 C7 C6 179.8(2)
C1 C2 C7 C8 -0.5(3)
Pd1 N1 C1 O1 162.83(15)
Pd1 N1 C1 C2 -19.1(3)
Pd1 N1 C30 C24 20.5(2)
Pd1 N1 C30 C31 -95.6(2)
Pd1 N1 C30 C32 139.60(18)
Pd1 N2 C25 O2 0.8(4)
Pd1 N2 C25 C26 -179.3(2)
Pd1 N2 C29 C28 -179.8(2)
O1 C1 C2 C3 -179.4(2)
O1 C1 C2 C7 2.6(2)
O1 C8 C9 C10 175.0(2)
O1 C8 C9 C14 -8.4(3)
O1 C8 C15 C16 91.4(3)
O1 C8 C15 C20 -80.6(3)
O2 C24 C30 N1 76.4(3)
O2 C24 C30 C31 -165.7(2)
O2 C24 C30 C32 -44.1(3)
O2 C25 C26 C27 178.6(3)
C2 C1 O1 C8 -3.6(2)
C2 C3 C4 C5 0.3(4)
C2 C7 C8 O1 -1.4(2)
C2 C7 C8 C9 -116.1(2)
C2 C7 C8 C15 111.8(2)
N2 C25 C26 C27 -1.4(5)
C3 C2 C7 C6 1.5(4)
C3 C2 C7 C8 -178.9(2)
C3 C4 C5 C6 1.0(4)
O3 C12 C13 C14 178.3(3)
O4 C18 C19 C20 -178.7(3)
C4 C5 C6 C7 -1.0(4)
C5 C6 C7 C2 -0.2(4)
C5 C6 C7 C8 -179.8(2)
C6 C7 C8 O1 178.2(2)
C6 C7 C8 C9 63.6(3)
C6 C7 C8 C15 -68.6(3)
C7 C2 C3 C4 -1.5(4)
C7 C8 C9 C10 -74.6(3)
C7 C8 C9 C14 102.0(3)
C7 C8 C15 C16 -19.6(3)
C7 C8 C15 C20 168.5(2)
C8 C9 C10 C11 174.7(3)
C8 C9 C14 C13 -175.5(3)
C8 C15 C16 C17 -170.9(3)
C8 C15 C20 C19 171.2(3)
C9 C8 C15 C16 -150.1(3)
C9 C8 C15 C20 37.9(3)
C9 C10 C11 C12 0.6(4)
C10 C9 C14 C13 1.1(4)
C10 C11 C12 O3 -179.3(3)
C10 C11 C12 C13 1.7(4)
C11 C12 C13 C14 -2.6(5)
C12 C13 C14 C9 1.2(5)
C14 C9 C10 C11 -2.0(4)
C15 C8 C9 C10 58.1(3)
C15 C8 C9 C14 -125.3(3)
C15 C16 C17 C18 -0.1(5)
C16 C15 C20 C19 -1.0(5)
C16 C17 C18 O4 178.9(3)
C16 C17 C18 C19 -1.2(5)
C17 C18 C19 C20 1.3(6)
C18 C19 C20 C15 -0.2(6)
C20 C15 C16 C17 1.2(4)
C21 O3 C12 C11 9.8(4)
C21 O3 C12 C13 -171.2(3)
C22 O4 C18 C17 -12.5(5)
C22 O4 C18 C19 167.5(3)
C24 O2 C25 N2 1.5(4)
C24 O2 C25 C26 -178.4(3)
C25 O2 C24 C30 -81.3(3)
C25 N2 C29 C28 0.4(4)
C25 C26 C27 C28 1.2(5)
C26 C27 C28 C29 -0.4(5)
C27 C28 C29 N2 -0.4(4)
C29 N2 C25 O2 -179.4(2)
C29 N2 C25 C26 0.6(4)
C30 N1 C1 O1 -2.1(3)
C30 N1 C1 C2 176.0(2)
